data_7001635
loop_
_publ_author_name
'Liu, Jian-Qiang'
'Zhang, Ya-Nan'
'Wang, Yao-Yu'
'Jin, Jun-Cheng'
'Lermontova, Elmira Kh.'
'Shi, Qi-Zhen'

_publ_section_title
;
 Interplay of coordinative and supramolecular interactions in formation
 of a series of metal--organic complexes bearing diverse
 dimensionalities
;
_journal_issue 27
_journal_name_full 'Dalton Transactions'
_journal_page_first 5365
_journal_page_last 5378
_journal_paper_doi 10.1039/b822083b
_journal_year 2009
_chemical_formula_moiety 'C13 H12 N4 O6 S Zn'
_chemical_formula_sum 'C13 H12 N4 O6 S Zn'
_chemical_formula_weight 417.70
_chemical_name_systematic
;
?
;
_space_group_IT_number 14
_symmetry_cell_setting monoclinic
_symmetry_space_group_name_Hall '-P 2ybc'
_symmetry_space_group_name_H-M 'P 1 21/c 1'
_atom_sites_solution_hydrogens geom
_atom_sites_solution_primary direct
_atom_sites_solution_secondary difmap
_audit_creation_method SHELXL-97
_cell_angle_alpha 90.00
_cell_angle_beta 99.721(4)
_cell_angle_gamma 90.00
_cell_formula_units_Z 4
_cell_length_a 10.731(3)
_cell_length_b 6.9651(18)
_cell_length_c 19.709(5)
_cell_measurement_reflns_used 2596
_cell_measurement_temperature 298(2)
_cell_measurement_theta_max 25.20
_cell_measurement_theta_min 1.92
_cell_volume 1451.9(7)
_computing_cell_refinement APEX2
_computing_data_collection 'APEX2 (Bruker, 2004)'
_computing_data_reduction APEX2
_computing_molecular_graphics APEX2
_computing_publication_material APEX2
_computing_structure_refinement 'SHELXL-97 (Sheldrick, 1997)'
_computing_structure_solution 'SHELXS-97 (Sheldrick, 1990)'
_diffrn_ambient_temperature 298(2)
_diffrn_measured_fraction_theta_full 0.996
_diffrn_measured_fraction_theta_max 0.996
_diffrn_measurement_device_type 'Bruker APEX SMART II'
_diffrn_measurement_method \w
_diffrn_radiation_monochromator graphite
_diffrn_radiation_source 'fine-focus sealed tube'
_diffrn_radiation_type MoK\a
_diffrn_radiation_wavelength 0.71073
_diffrn_reflns_av_R_equivalents 0.0503
_diffrn_reflns_av_sigmaI/netI 0.0554
_diffrn_reflns_limit_h_max 12
_diffrn_reflns_limit_h_min -12
_diffrn_reflns_limit_k_max 8
_diffrn_reflns_limit_k_min -8
_diffrn_reflns_limit_l_max 15
_diffrn_reflns_limit_l_min -23
_diffrn_reflns_number 6876
_diffrn_reflns_theta_full 25.20
_diffrn_reflns_theta_max 25.20
_diffrn_reflns_theta_min 1.93
_diffrn_standards_interval_time 0
_diffrn_standards_number 0
_exptl_absorpt_coefficient_mu 1.880
_exptl_absorpt_correction_T_max 0.7166
_exptl_absorpt_correction_T_min 0.6508
_exptl_absorpt_correction_type multi-scan
_exptl_absorpt_process_details SADABS
_exptl_crystal_colour colorless
_exptl_crystal_density_diffrn 1.911
_exptl_crystal_density_method 'not measured'
_exptl_crystal_description block
_exptl_crystal_F_000 848
_exptl_crystal_size_max 0.25
_exptl_crystal_size_mid 0.22
_exptl_crystal_size_min 0.19
_refine_diff_density_max 0.682
_refine_diff_density_min -0.656
_refine_diff_density_rms 0.148
_refine_ls_extinction_method none
_refine_ls_goodness_of_fit_ref 1.120
_refine_ls_hydrogen_treatment constr
_refine_ls_matrix_type full
_refine_ls_number_parameters 233
_refine_ls_number_reflns 2596
_refine_ls_number_restraints 0
_refine_ls_restrained_S_all 1.120
_refine_ls_R_factor_all 0.0492
_refine_ls_R_factor_gt 0.0390
_refine_ls_shift/su_max 0.001
_refine_ls_shift/su_mean 0.000
_refine_ls_structure_factor_coef Fsqd
_refine_ls_weighting_details 'calc w=1/[\s^2^(Fo^2^)+(0.0600P)^2^+0.0100P] where P=(Fo^2^+2Fc^2^)/3'
_refine_ls_weighting_scheme calc
_refine_ls_wR_factor_gt 0.0952
_refine_ls_wR_factor_ref 0.1106
_reflns_number_gt 2082
_reflns_number_total 2596
_reflns_threshold_expression >2sigma(I)
_cod_data_source_file b822083b.txt
_cod_data_source_block compound2
_cod_depositor_comments
;
The following automatic conversions were performed:
'_symmetry_cell_setting' value 'Monoclinic' changed to 'monoclinic'
according to '/home/saulius/struct/CIF-dictionaries/cif_core.dic'
dictionary named 'cif_core.dic' version 2.4.1 from
2010-06-29.

'_refine_ls_hydrogen_treatment' value 'CONSTR' changed to
'constr' according to '/home/saulius/struct/CIF-dictionaries/cif_core.dic'
dictionary named 'cif_core.dic' version 2.4.1 from 2010-06-29.

Automatic conversion script
Id: cif_fix_enum 1527 2010-12-29 10:47:43Z saulius 
;
_cod_original_sg_symbol_H-M P2(1)/c
_cod_database_code 7001635

loop_
_symmetry_equiv_pos_as_xyz
'x, y, z'
'-x, y+1/2, -z+1/2'
'-x, -y, -z'
'x, -y-1/2, z-1/2'

loop_
_atom_site_label
_atom_site_type_symbol
_atom_site_fract_x
_atom_site_fract_y
_atom_site_fract_z
_atom_site_U_iso_or_equiv
_atom_site_adp_type
_atom_site_occupancy
_atom_site_symmetry_multiplicity
_atom_site_calc_flag
_atom_site_refinement_flags
_atom_site_disorder_assembly
_atom_site_disorder_group
Zn1 Zn 0.84554(4) 0.82754(6) 0.175368(19) 0.02410(17) Uani 1 1 d . . .
S1 S 1.06619(8) 0.50505(12) 0.16983(4) 0.0221(2) Uani 1 1 d . . .
O6 O 0.7377(2) 1.0832(4) 0.18036(12) 0.0363(6) Uani 1 1 d . . .
H6WB H 0.7718 1.1466 0.2134 0.054 Uiso 1 1 d R . .
H6WA H 0.7085 1.1504 0.1471 0.054 Uiso 1 1 d R . .
O4 O 0.9365(2) 0.5605(4) 0.17552(13) 0.0312(6) Uani 1 1 d . . .
O5 O 1.0050(2) 0.9757(3) 0.15490(12) 0.0326(6) Uani 1 1 d . . .
H5WA H 1.0650 0.9007 0.1640 0.049 Uiso 1 1 d R . .
H5WB H 1.0243 1.0870 0.1663 0.049 Uiso 1 1 d R . .
O3 O 1.1043(2) 0.3408(3) 0.21711(13) 0.0301(6) Uani 1 1 d . . .
O2 O 1.0733(2) 0.4428(4) 0.09955(12) 0.0360(6) Uani 1 1 d . . .
O1 O 1.1525(2) 0.6678(3) 0.18895(13) 0.0301(6) Uani 1 1 d . . .
N1 N 0.6754(3) 0.6745(4) 0.18049(14) 0.0220(6) Uani 1 1 d . . .
N2 N 0.7562(3) 0.8176(4) 0.06909(15) 0.0241(7) Uani 1 1 d . . .
N3 N 0.2569(3) 0.6023(4) 0.03408(14) 0.0260(7) Uani 1 1 d . . .
H3 H 0.2071 0.5548 0.0596 0.031 Uiso 1 1 calc R . .
N4 N 0.3236(3) 0.7182(4) -0.05903(15) 0.0284(7) Uani 1 1 d . . .
C1 C 0.6424(3) 0.5917(5) 0.23538(18) 0.0275(8) Uani 1 1 d . . .
H1 H 0.7022 0.5824 0.2753 0.017(8) Uiso 1 1 d R . .
C2 C 0.5222(3) 0.5186(5) 0.23606(17) 0.0290(8) Uani 1 1 d . . .
H2 H 0.5028 0.4603 0.2754 0.042(11) Uiso 1 1 d R . .
C3 C 0.4326(3) 0.5333(5) 0.17785(18) 0.0270(8) Uani 1 1 d . . .
H3A H 0.3515 0.4857 0.1774 0.030(10) Uiso 1 1 d R . .
C4 C 0.4644(3) 0.6204(5) 0.11887(17) 0.0218(7) Uani 1 1 d . . .
C5 C 0.3828(3) 0.6444(5) 0.05370(17) 0.0226(7) Uani 1 1 d . . .
C6 C 0.2271(3) 0.6492(5) -0.03198(18) 0.0283(8) Uani 1 1 d . . .
H6 H 0.1461 0.6351 -0.0571 0.035(11) Uiso 1 1 d R . .
C7 C 0.4237(3) 0.7163(5) -0.00364(17) 0.0232(8) Uani 1 1 d . . .
C8 C 0.5511(3) 0.7756(5) -0.00253(17) 0.0230(7) Uani 1 1 d . . .
C9 C 0.6013(3) 0.8448(5) -0.05949(18) 0.0272(8) Uani 1 1 d . . .
H9 H 0.5500 0.8572 -0.1023 0.051(13) Uiso 1 1 d R . .
C10 C 0.7267(4) 0.8923(5) -0.05090(18) 0.0316(9) Uani 1 1 d . . .
H10 H 0.7616 0.9344 -0.0884 0.018(8) Uiso 1 1 d R . .
C11 C 0.8009(3) 0.8788(5) 0.01339(18) 0.0294(8) Uani 1 1 d . . .
H11 H 0.8855 0.9138 0.0182 0.029(10) Uiso 1 1 d R . .
C12 C 0.6333(3) 0.7634(5) 0.06135(16) 0.0209(7) Uani 1 1 d . . .
C13 C 0.5895(3) 0.6851(4) 0.12193(17) 0.0220(8) Uani 1 1 d . . .

loop_
_atom_site_aniso_label
_atom_site_aniso_U_11
_atom_site_aniso_U_22
_atom_site_aniso_U_33
_atom_site_aniso_U_23
_atom_site_aniso_U_13
_atom_site_aniso_U_12
Zn1 0.0202(3) 0.0303(3) 0.0204(3) 0.00078(16) -0.00060(17) -0.00058(16)
S1 0.0197(4) 0.0293(5) 0.0161(4) -0.0001(3) -0.0001(3) 0.0016(3)
O6 0.0474(17) 0.0372(15) 0.0205(13) 0.0013(11) -0.0049(12) 0.0097(13)
O4 0.0220(13) 0.0312(14) 0.0396(15) -0.0004(11) 0.0024(11) 0.0030(11)
O5 0.0306(15) 0.0302(14) 0.0356(15) 0.0007(11) 0.0015(12) -0.0034(11)
O3 0.0348(14) 0.0265(13) 0.0259(14) 0.0008(10) -0.0039(12) 0.0033(10)
O2 0.0404(16) 0.0486(17) 0.0196(13) -0.0069(11) 0.0070(11) -0.0065(13)
O1 0.0251(13) 0.0335(14) 0.0297(14) -0.0008(11) -0.0012(11) -0.0037(10)
N1 0.0190(15) 0.0305(17) 0.0159(15) 0.0011(11) 0.0017(12) 0.0009(12)
N2 0.0218(16) 0.0278(16) 0.0228(16) -0.0016(11) 0.0038(13) -0.0005(12)
N3 0.0193(15) 0.0336(17) 0.0241(16) 0.0024(12) 0.0009(12) -0.0035(12)
N4 0.0276(16) 0.0332(17) 0.0216(16) -0.0009(12) -0.0036(13) 0.0011(13)
C1 0.0276(19) 0.034(2) 0.0193(18) 0.0039(14) -0.0020(15) 0.0006(16)
C2 0.033(2) 0.036(2) 0.0186(19) 0.0061(15) 0.0053(16) -0.0019(16)
C3 0.0190(18) 0.034(2) 0.028(2) -0.0005(15) 0.0038(14) -0.0021(15)
C4 0.0206(18) 0.0242(17) 0.0198(17) -0.0007(13) 0.0008(14) 0.0028(14)
C5 0.0224(18) 0.0249(18) 0.0190(18) -0.0012(14) -0.0011(14) 0.0018(14)
C6 0.0236(19) 0.032(2) 0.025(2) -0.0014(15) -0.0079(16) 0.0026(15)
C7 0.0246(18) 0.0218(18) 0.0208(18) -0.0001(13) -0.0031(15) 0.0018(14)
C8 0.0269(18) 0.0208(17) 0.0202(18) -0.0021(13) 0.0011(15) 0.0013(14)
C9 0.033(2) 0.029(2) 0.0199(19) 0.0007(14) 0.0035(16) 0.0003(15)
C10 0.040(2) 0.033(2) 0.025(2) 0.0015(15) 0.0144(18) -0.0033(17)
C11 0.025(2) 0.039(2) 0.026(2) -0.0017(16) 0.0105(16) -0.0072(16)
C12 0.0212(18) 0.0244(17) 0.0171(17) -0.0006(13) 0.0028(14) 0.0004(14)
C13 0.0203(18) 0.0229(18) 0.0218(18) -0.0001(13) 0.0010(15) 0.0010(13)

loop_
_atom_type_symbol
_atom_type_description
_atom_type_scat_dispersion_real
_atom_type_scat_dispersion_imag
_atom_type_scat_source
C C 0.0033 0.0016 'International Tables Vol C Tables 4.2.6.8 and 6.1.1.4'
H H 0.0000 0.0000 'International Tables Vol C Tables 4.2.6.8 and 6.1.1.4'
N N 0.0061 0.0033 'International Tables Vol C Tables 4.2.6.8 and 6.1.1.4'
O O 0.0106 0.0060 'International Tables Vol C Tables 4.2.6.8 and 6.1.1.4'
S S 0.1246 0.1234 'International Tables Vol C Tables 4.2.6.8 and 6.1.1.4'
Zn Zn 0.2839 1.4301 'International Tables Vol C Tables 4.2.6.8 and 6.1.1.4'

loop_
_geom_angle_atom_site_label_1
_geom_angle_atom_site_label_2
_geom_angle_atom_site_label_3
_geom_angle
_geom_angle_site_symmetry_1
_geom_angle_site_symmetry_3
_geom_angle_publ_flag
O5 Zn1 O3 95.40(10) . 2_755 ?
O5 Zn1 O4 92.39(10) . . ?
O3 Zn1 O4 89.86(9) 2_755 . ?
O5 Zn1 N1 171.74(10) . . ?
O3 Zn1 N1 92.86(10) 2_755 . ?
O4 Zn1 N1 87.64(10) . . ?
O5 Zn1 O6 93.71(10) . . ?
O3 Zn1 O6 88.02(9) 2_755 . ?
O4 Zn1 O6 173.70(10) . . ?
N1 Zn1 O6 86.54(10) . . ?
O5 Zn1 N2 94.15(10) . . ?
O3 Zn1 N2 168.61(10) 2_755 . ?
O4 Zn1 N2 95.93(10) . . ?
N1 Zn1 N2 77.63(10) . . ?
O6 Zn1 N2 85.18(9) . . ?
O2 S1 O4 110.57(15) . . ?
O2 S1 O1 109.80(15) . . ?
O4 S1 O1 109.99(15) . . ?
O2 S1 O3 108.17(15) . . ?
O4 S1 O3 108.55(15) . . ?
O1 S1 O3 109.72(14) . . ?
Zn1 O6 H6WB 108.2 . . ?
Zn1 O6 H6WA 125.1 . . ?
H6WB O6 H6WA 112.7 . . ?
S1 O4 Zn1 132.83(16) . . ?
Zn1 O5 H5WA 106.2 . . ?
Zn1 O5 H5WB 125.9 . . ?
H5WA O5 H5WB 112.7 . . ?
S1 O3 Zn1 131.49(14) . 2_745 ?
C1 N1 C13 118.8(3) . . ?
C1 N1 Zn1 127.3(2) . . ?
C13 N1 Zn1 113.5(2) . . ?
C11 N2 C12 118.2(3) . . ?
C11 N2 Zn1 128.7(2) . . ?
C12 N2 Zn1 112.5(2) . . ?
C6 N3 C5 106.7(3) . . ?
C6 N3 H3 126.7 . . ?
C5 N3 H3 126.7 . . ?
C6 N4 C7 103.4(3) . . ?
N1 C1 C2 123.0(3) . . ?
N1 C1 H1 118.6 . . ?
C2 C1 H1 118.4 . . ?
C3 C2 C1 119.1(3) . . ?
C3 C2 H2 120.5 . . ?
C1 C2 H2 120.5 . . ?
C2 C3 C4 119.4(3) . . ?
C2 C3 H3A 120.3 . . ?
C4 C3 H3A 120.3 . . ?
C3 C4 C13 117.8(3) . . ?
C3 C4 C5 126.4(3) . . ?
C13 C4 C5 115.7(3) . . ?
N3 C5 C7 106.4(3) . . ?
N3 C5 C4 130.5(3) . . ?
C7 C5 C4 123.1(3) . . ?
N3 C6 N4 113.9(3) . . ?
N3 C6 H6 123.1 . . ?
N4 C6 H6 123.0 . . ?
C5 C7 N4 109.6(3) . . ?
C5 C7 C8 122.1(3) . . ?
N4 C7 C8 128.2(3) . . ?
C9 C8 C12 117.8(3) . . ?
C9 C8 C7 125.6(3) . . ?
C12 C8 C7 116.7(3) . . ?
C10 C9 C8 119.0(3) . . ?
C10 C9 H9 120.7 . . ?
C8 C9 H9 120.4 . . ?
C9 C10 C11 120.0(3) . . ?
C9 C10 H10 119.8 . . ?
C11 C10 H10 120.2 . . ?
N2 C11 C10 122.9(3) . . ?
N2 C11 H11 118.6 . . ?
C10 C11 H11 118.5 . . ?
N2 C12 C8 122.2(3) . . ?
N2 C12 C13 117.0(3) . . ?
C8 C12 C13 120.8(3) . . ?
N1 C13 C4 121.8(3) . . ?
N1 C13 C12 116.8(3) . . ?
C4 C13 C12 121.4(3) . . ?

loop_
_geom_bond_atom_site_label_1
_geom_bond_atom_site_label_2
_geom_bond_distance
_geom_bond_site_symmetry_2
_geom_bond_publ_flag
Zn1 O5 2.095(2) . ?
Zn1 O3 2.099(2) 2_755 ?
Zn1 O4 2.101(3) . ?
Zn1 N1 2.131(3) . ?
Zn1 O6 2.135(3) . ?
Zn1 N2 2.152(3) . ?
S1 O2 1.466(3) . ?
S1 O4 1.466(2) . ?
S1 O1 1.472(2) . ?
S1 O3 1.489(2) . ?
O6 H6WB 0.8207 . ?
O6 H6WA 0.8224 . ?
O5 H5WA 0.8248 . ?
O5 H5WB 0.8242 . ?
O3 Zn1 2.099(2) 2_745 ?
N1 C1 1.326(4) . ?
N1 C13 1.352(4) . ?
N2 C11 1.339(5) . ?
N2 C12 1.356(4) . ?
N3 C6 1.328(4) . ?
N3 C5 1.373(4) . ?
N3 H3 0.8600 . ?
N4 C6 1.332(5) . ?
N4 C7 1.396(4) . ?
C1 C2 1.389(5) . ?
C1 H1 0.9301 . ?
C2 C3 1.371(5) . ?
C2 H2 0.9301 . ?
C3 C4 1.404(5) . ?
C3 H3A 0.9300 . ?
C4 C13 1.407(5) . ?
C4 C5 1.437(4) . ?
C5 C7 1.374(5) . ?
C6 H6 0.9300 . ?
C7 C8 1.425(5) . ?
C8 C9 1.410(5) . ?
C8 C12 1.412(5) . ?
C9 C10 1.367(5) . ?
C9 H9 0.9301 . ?
C10 C11 1.381(5) . ?
C10 H10 0.9300 . ?
C11 H11 0.9300 . ?
C12 C13 1.461(4) . ?
